data_4107811
loop_
_publ_author_name
'Xinjun Luan'
'Ronaldo Mariz'
'Michele Gatti'
'Chiara Costabile'
'Albert Poater'
'Luigi Cavallo'
'Anthony Linden'
'Reto Dorta'

_publ_section_title
;
 Identification and Characterization of a New Family of Catalytically
 Highly Active Imidazolin-2-ylidenes
;
_journal_name_full 'Journal of the American Chemical Society'
_journal_page_first 6848
_journal_page_last 6858
_journal_paper_doi 10.1021/ja800861p
_journal_volume 130
_journal_year 2008
_chemical_formula_moiety 'C27 H26 N2'
_chemical_formula_sum 'C27 H26 N2'
_chemical_formula_weight 378.52
_chemical_name_systematic
; 
 ? 
;
_space_group_IT_number 14
_symmetry_cell_setting monoclinic
_symmetry_Int_Tables_number 14
_symmetry_space_group_name_Hall '-P 2yn'
_symmetry_space_group_name_H-M 'P 1 21/n 1'
_atom_sites_solution_hydrogens geom
_atom_sites_solution_primary direct
_atom_sites_solution_secondary difmap
_audit_creation_date 06-12-08
_audit_creation_method SHELXL-97
_cell_angle_alpha 90.00
_cell_angle_beta 98.385(2)
_cell_angle_gamma 90.00
_cell_formula_units_Z 8
_cell_length_a 15.9174(5)
_cell_length_b 10.7396(4)
_cell_length_c 25.1724(10)
_cell_measurement_reflns_used 7779
_cell_measurement_temperature 160(1)
_cell_measurement_theta_max 25.0
_cell_measurement_theta_min 2.0
_cell_volume 4257.1(3)
_computing_cell_refinement 'DENZO-SMN (Otwinowski & Minor, 1997)'
_computing_data_collection 'COLLECT (Nonius, 2000)'
_computing_data_reduction 'DENZO-SMN and SCALEPACK (Otwinowski & Minor, 1997)'
_computing_molecular_graphics 'ORTEPII (Johnson, 1976)'
_computing_publication_material 'SHELXL97 and PLATON (Spek, 2006)'
_computing_structure_refinement 'SHELXL97 (Sheldrick, 1997)'
_computing_structure_solution 'SIR92 (Altomare et al., 1994)'
_diffrn_ambient_temperature 160(1)
_diffrn_detector '65 mm CCD camera on \k goniostat'
_diffrn_detector_area_resol_mean 9
_diffrn_measured_fraction_theta_full 0.994
_diffrn_measured_fraction_theta_max 0.994
_diffrn_measurement_device_type 'Nonius KappaCCD area-detector diffractometer'
_diffrn_measurement_method '\f and \w scans with \k offsets'
_diffrn_radiation_monochromator 'horizontally mounted graphite crystal'
_diffrn_radiation_source 'Nonius FR590 sealed tube generator'
_diffrn_radiation_type 'Mo K\a'
_diffrn_radiation_wavelength 0.71073
_diffrn_reflns_av_R_equivalents 0.1150
_diffrn_reflns_av_sigmaI/netI 0.0808
_diffrn_reflns_limit_h_max 18
_diffrn_reflns_limit_h_min 0
_diffrn_reflns_limit_k_max 12
_diffrn_reflns_limit_k_min 0
_diffrn_reflns_limit_l_max 29
_diffrn_reflns_limit_l_min -29
_diffrn_reflns_number 72942
_diffrn_reflns_theta_full 25.07
_diffrn_reflns_theta_max 25.07
_diffrn_reflns_theta_min 2.07
_diffrn_standards_decay_% 0
_diffrn_standards_number 0
_exptl_absorpt_coefficient_mu 0.0687
_exptl_absorpt_correction_type none
_exptl_crystal_colour colourless
_exptl_crystal_density_diffrn 1.181
_exptl_crystal_description tablet
_exptl_crystal_F_000 1616
_exptl_crystal_size_max 0.35
_exptl_crystal_size_mid 0.17
_exptl_crystal_size_min 0.12
_refine_diff_density_max 0.361
_refine_diff_density_min -0.334
_refine_diff_density_rms 0.060
_refine_ls_extinction_method none
_refine_ls_goodness_of_fit_ref 1.040
_refine_ls_hydrogen_treatment constr
_refine_ls_matrix_type full
_refine_ls_number_parameters 531
_refine_ls_number_reflns 7510
_refine_ls_number_restraints 0
_refine_ls_restrained_S_all 1.040
_refine_ls_R_factor_all 0.1442
_refine_ls_R_factor_gt 0.0748
_refine_ls_shift/su_max 0.001
_refine_ls_shift/su_mean 0.000
_refine_ls_structure_factor_coef Fsqd
_refine_ls_weighting_details 'w=1/[\s^2^(Fo^2^)+(0.0942P)^2^+4.06P] where P=(Fo^2^+2Fc^2^)/3'
_refine_ls_weighting_scheme calc
_refine_ls_wR_factor_gt 0.1977
_refine_ls_wR_factor_ref 0.2333
_reflns_number_gt 4192
_reflns_number_total 7510
_reflns_threshold_expression 'I > 2\s(I)'
_cod_data_source_file ja800861p-file003.cif
_cod_data_source_block DT0625
_cod_database_code 4107811

loop_
_symmetry_equiv_pos_as_xyz
'x, y, z'
'-x+1/2, y+1/2, -z+1/2'
'-x, -y, -z'
'x-1/2, -y-1/2, z-1/2'

loop_
_atom_site_label
_atom_site_type_symbol
_atom_site_fract_x
_atom_site_fract_y
_atom_site_fract_z
_atom_site_U_iso_or_equiv
_atom_site_adp_type
_atom_site_occupancy
_atom_site_symmetry_multiplicity
_atom_site_calc_flag
_atom_site_refinement_flags
N1 N 0.59248(15) 0.1364(3) 0.10436(10) 0.0309(7) Uani 1 1 d .
N3 N 0.60671(14) 0.0775(2) 0.18612(10) 0.0274(7) Uani 1 1 d .
C2 C 0.65090(19) 0.1199(3) 0.14805(12) 0.0271(8) Uani 1 1 d .
C4 C 0.51351(19) 0.0721(4) 0.17021(13) 0.0452(10) Uani 1 1 d .
H41 H 0.4842 0.1344 0.1899 0.054 Uiso 1 1 calc R
H42 H 0.4910 -0.0118 0.1763 0.054 Uiso 1 1 calc R
C5 C 0.50439(19) 0.1025(4) 0.11082(13) 0.0425(10) Uani 1 1 d .
H51 H 0.4843 0.0295 0.0885 0.051 Uiso 1 1 calc R
H52 H 0.4649 0.1730 0.1015 0.051 Uiso 1 1 calc R
C6 C 0.61211(18) 0.1818(3) 0.05396(12) 0.0273(8) Uani 1 1 d .
C7 C 0.60848(18) 0.3123(3) 0.04486(12) 0.0295(8) Uani 1 1 d .
C8 C 0.58590(19) 0.3986(3) 0.08322(13) 0.0328(8) Uani 1 1 d .
H8 H 0.5734 0.3680 0.1166 0.039 Uiso 1 1 calc R
C9 C 0.5816(2) 0.5229(4) 0.07396(14) 0.0417(9) Uani 1 1 d .
C10 C 0.6018(2) 0.5680(4) 0.02512(15) 0.0449(10) Uani 1 1 d .
H10 H 0.6000 0.6551 0.0185 0.054 Uiso 1 1 calc R
C11 C 0.6240(2) 0.4894(3) -0.01303(15) 0.0423(9) Uani 1 1 d .
H11 H 0.6373 0.5226 -0.0458 0.051 Uiso 1 1 calc R
C12 C 0.62776(19) 0.3595(3) -0.00469(12) 0.0322(8) Uani 1 1 d .
C13 C 0.6485(2) 0.2734(3) -0.04351(13) 0.0384(9) Uani 1 1 d .
H13 H 0.6616 0.3033 -0.0769 0.046 Uiso 1 1 calc R
C14 C 0.6500(2) 0.1485(3) -0.03369(13) 0.0370(9) Uani 1 1 d .
H14 H 0.6640 0.0929 -0.0604 0.044 Uiso 1 1 calc R
C15 C 0.63099(19) 0.0999(3) 0.01560(13) 0.0322(8) Uani 1 1 d .
C16 C 0.5575(2) 0.6122(4) 0.11545(16) 0.0549(11) Uani 1 1 d .
H161 H 0.5260 0.5674 0.1402 0.082 Uiso 1 1 calc R
H162 H 0.5218 0.6786 0.0975 0.082 Uiso 1 1 calc R
H163 H 0.6090 0.6485 0.1356 0.082 Uiso 1 1 calc R
C17 C 0.6333(2) -0.0384(3) 0.02448(14) 0.0448(10) Uani 1 1 d .
H171 H 0.6574 -0.0562 0.0618 0.067 Uiso 1 1 calc R
H172 H 0.6686 -0.0773 0.0003 0.067 Uiso 1 1 calc R
H173 H 0.5756 -0.0720 0.0172 0.067 Uiso 1 1 calc R
C18 C 0.64266(17) 0.0546(3) 0.24083(11) 0.0235(7) Uani 1 1 d .
C19 C 0.66197(17) 0.1586(3) 0.27543(11) 0.0227(7) Uani 1 1 d .
C20 C 0.64477(18) 0.2826(3) 0.25848(12) 0.0284(8) Uani 1 1 d .
H20 H 0.6221 0.2980 0.2220 0.034 Uiso 1 1 calc R
C21 C 0.65991(19) 0.3814(3) 0.29313(13) 0.0323(8) Uani 1 1 d .
C22 C 0.6966(2) 0.3586(3) 0.34655(14) 0.0371(9) Uani 1 1 d .
H22 H 0.7089 0.4266 0.3706 0.045 Uiso 1 1 calc R
C23 C 0.7146(2) 0.2400(3) 0.36435(13) 0.0352(9) Uani 1 1 d .
H23 H 0.7391 0.2269 0.4006 0.042 Uiso 1 1 calc R
C24 C 0.69755(18) 0.1371(3) 0.33004(12) 0.0264(8) Uani 1 1 d .
C25 C 0.71200(19) 0.0127(3) 0.34733(13) 0.0313(8) Uani 1 1 d .
H25 H 0.7374 -0.0031 0.3832 0.038 Uiso 1 1 calc R
C26 C 0.6903(2) -0.0851(3) 0.31369(13) 0.0346(8) Uani 1 1 d .
H26 H 0.7002 -0.1677 0.3267 0.042 Uiso 1 1 calc R
C27 C 0.65322(18) -0.0658(3) 0.25937(12) 0.0279(8) Uani 1 1 d .
C28 C 0.6385(2) 0.5126(3) 0.27546(16) 0.0488(10) Uani 1 1 d .
H281 H 0.6310 0.5171 0.2362 0.073 Uiso 1 1 calc R
H282 H 0.6846 0.5683 0.2905 0.073 Uiso 1 1 calc R
H283 H 0.5857 0.5381 0.2882 0.073 Uiso 1 1 calc R
C29 C 0.6276(2) -0.1759(3) 0.22402(14) 0.0394(9) Uani 1 1 d .
H291 H 0.5719 -0.2060 0.2307 0.059 Uiso 1 1 calc R
H292 H 0.6697 -0.2423 0.2320 0.059 Uiso 1 1 calc R
H293 H 0.6243 -0.1512 0.1863 0.059 Uiso 1 1 calc R
N31 N 0.39186(15) 0.1352(3) 0.31538(10) 0.0333(7) Uani 1 1 d .
N33 N 0.40368(16) 0.1907(3) 0.39765(10) 0.0366(7) Uani 1 1 d .
C32 C 0.3463(2) 0.1756(3) 0.35294(13) 0.0372(9) Uani 1 1 d .
C34 C 0.4920(2) 0.1572(4) 0.39185(13) 0.0490(11) Uani 1 1 d .
H341 H 0.5111 0.0824 0.4133 0.059 Uiso 1 1 calc R
H342 H 0.5316 0.2268 0.4027 0.059 Uiso 1 1 calc R
C35 C 0.48493(19) 0.1313(4) 0.33186(13) 0.0439(10) Uani 1 1 d .
H351 H 0.5140 0.1961 0.3133 0.053 Uiso 1 1 calc R
H352 H 0.5085 0.0486 0.3248 0.053 Uiso 1 1 calc R
C36 C 0.35653(19) 0.1128(3) 0.26041(12) 0.0307(8) Uani 1 1 d .
C37 C 0.34206(19) 0.2160(3) 0.22483(12) 0.0331(9) Uani 1 1 d .
C38 C 0.3613(2) 0.3405(3) 0.24135(13) 0.0341(9) Uani 1 1 d .
H38 H 0.3837 0.3563 0.2778 0.041 Uiso 1 1 calc R
C39 C 0.3486(2) 0.4385(4) 0.20619(14) 0.0406(9) Uani 1 1 d .
C40 C 0.3139(2) 0.4139(4) 0.15254(15) 0.0462(10) Uani 1 1 d .
H40 H 0.3036 0.4813 0.1280 0.055 Uiso 1 1 calc R
C41 C 0.2948(2) 0.2957(4) 0.13497(14) 0.0440(10) Uani 1 1 d .
H411 H 0.2722 0.2822 0.0984 0.053 Uiso 1 1 calc R
C42 C 0.30805(19) 0.1931(4) 0.17028(13) 0.0367(9) Uani 1 1 d .
C43 C 0.2894(2) 0.0689(4) 0.15344(14) 0.0426(10) Uani 1 1 d .
H43 H 0.2652 0.0530 0.1173 0.051 Uiso 1 1 calc R
C44 C 0.3056(2) -0.0283(4) 0.18837(14) 0.0412(9) Uani 1 1 d .
H44 H 0.2923 -0.1107 0.1763 0.049 Uiso 1 1 calc R
C45 C 0.34218(19) -0.0075(4) 0.24273(14) 0.0391(9) Uani 1 1 d .
C46 C 0.3687(2) 0.5703(4) 0.22396(16) 0.0536(11) Uani 1 1 d .
H461 H 0.3758 0.5746 0.2632 0.080 Uiso 1 1 calc R
H462 H 0.3221 0.6251 0.2088 0.080 Uiso 1 1 calc R
H463 H 0.4214 0.5968 0.2114 0.080 Uiso 1 1 calc R
C47 C 0.3647(2) -0.1179(4) 0.27885(15) 0.0482(10) Uani 1 1 d .
H471 H 0.4195 -0.1518 0.2725 0.072 Uiso 1 1 calc R
H472 H 0.3208 -0.1819 0.2712 0.072 Uiso 1 1 calc R
H473 H 0.3685 -0.0917 0.3164 0.072 Uiso 1 1 calc R
C48 C 0.38362(19) 0.2342(4) 0.44799(12) 0.0417(10) Uani 1 1 d .
C49 C 0.3868(2) 0.3650(4) 0.45740(13) 0.0416(10) Uani 1 1 d .
C50 C 0.4087(2) 0.4520(4) 0.41932(14) 0.0473(11) Uani 1 1 d .
H50 H 0.4208 0.4221 0.3858 0.057 Uiso 1 1 calc R
C51 C 0.4130(2) 0.5788(4) 0.42918(17) 0.0536(11) Uani 1 1 d .
C52 C 0.3941(2) 0.6210(5) 0.47857(19) 0.0664(13) Uani 1 1 d .
H521 H 0.3965 0.7078 0.4860 0.080 Uiso 1 1 calc R
C53 C 0.3725(2) 0.5414(5) 0.51621(17) 0.0586(12) Uani 1 1 d .
H53 H 0.3602 0.5738 0.5493 0.070 Uiso 1 1 calc R
C54 C 0.3679(2) 0.4104(5) 0.50723(15) 0.0513(11) Uani 1 1 d .
C55 C 0.3478(2) 0.3263(5) 0.54554(16) 0.0629(13) Uani 1 1 d .
H55 H 0.3349 0.3566 0.5789 0.075 Uiso 1 1 calc R
C56 C 0.3462(2) 0.2011(5) 0.53602(15) 0.0633(13) Uani 1 1 d .
H56 H 0.3322 0.1457 0.5628 0.076 Uiso 1 1 calc R
C57 C 0.3653(2) 0.1519(4) 0.48595(14) 0.0471(10) Uani 1 1 d .
C58 C 0.4365(3) 0.6678(4) 0.38754(19) 0.0706(13) Uani 1 1 d .
H581 H 0.4691 0.6235 0.3633 0.106 Uiso 1 1 calc R
H582 H 0.4709 0.7357 0.4053 0.106 Uiso 1 1 calc R
H583 H 0.3847 0.7021 0.3669 0.106 Uiso 1 1 calc R
C59 C 0.3621(3) 0.0150(4) 0.47628(16) 0.0642(13) Uani 1 1 d .
H591 H 0.3388 -0.0013 0.4387 0.096 Uiso 1 1 calc R
H592 H 0.3258 -0.0241 0.4998 0.096 Uiso 1 1 calc R
H593 H 0.4195 -0.0196 0.4840 0.096 Uiso 1 1 calc R

loop_
_atom_site_aniso_label
_atom_site_aniso_U_11
_atom_site_aniso_U_22
_atom_site_aniso_U_33
_atom_site_aniso_U_23
_atom_site_aniso_U_13
_atom_site_aniso_U_12
N1 0.0228(14) 0.0473(19) 0.0222(15) 0.0020(13) 0.0026(12) -0.0021(12)
N3 0.0199(13) 0.0411(18) 0.0208(14) 0.0016(12) 0.0010(11) -0.0043(12)
C2 0.0287(17) 0.031(2) 0.0206(17) 0.0005(14) 0.0010(14) -0.0011(14)
C4 0.0255(18) 0.079(3) 0.030(2) 0.0054(19) 0.0012(15) -0.0056(18)
C5 0.0260(18) 0.073(3) 0.028(2) 0.0050(18) 0.0009(15) -0.0082(17)
C6 0.0251(17) 0.035(2) 0.0209(17) 0.0012(15) 0.0010(13) -0.0011(14)
C7 0.0253(17) 0.036(2) 0.0248(18) -0.0011(15) -0.0034(14) 0.0012(15)
C8 0.0296(18) 0.041(2) 0.0260(19) -0.0025(16) -0.0025(14) 0.0024(16)
C9 0.037(2) 0.045(3) 0.039(2) -0.0096(19) -0.0082(16) 0.0035(17)
C10 0.043(2) 0.040(2) 0.048(2) 0.002(2) -0.0063(18) -0.0015(18)
C11 0.044(2) 0.041(3) 0.040(2) 0.0081(19) 0.0030(17) -0.0034(18)
C12 0.0289(18) 0.042(2) 0.0241(19) 0.0038(16) 0.0000(14) -0.0017(15)
C13 0.043(2) 0.048(3) 0.0240(19) 0.0047(17) 0.0060(15) 0.0010(18)
C14 0.038(2) 0.045(3) 0.0274(19) -0.0057(17) 0.0026(15) 0.0046(17)
C15 0.0286(18) 0.037(2) 0.0298(19) 0.0008(16) 0.0004(14) 0.0033(15)
C16 0.056(2) 0.049(3) 0.055(3) -0.020(2) -0.009(2) 0.015(2)
C17 0.051(2) 0.048(3) 0.033(2) -0.0015(18) -0.0022(17) 0.0068(18)
C18 0.0212(16) 0.030(2) 0.0200(17) 0.0030(15) 0.0045(13) 0.0021(14)
C19 0.0206(16) 0.029(2) 0.0187(17) 0.0029(14) 0.0039(13) -0.0027(13)
C20 0.0249(17) 0.037(2) 0.0226(17) 0.0044(16) 0.0015(13) -0.0022(15)
C21 0.0273(18) 0.033(2) 0.036(2) 0.0004(17) 0.0036(15) -0.0014(15)
C22 0.039(2) 0.035(2) 0.038(2) -0.0073(17) 0.0074(16) -0.0066(17)
C23 0.0341(19) 0.051(3) 0.0201(18) -0.0034(17) 0.0013(14) -0.0093(17)
C24 0.0238(17) 0.033(2) 0.0225(18) 0.0027(15) 0.0046(13) -0.0035(14)
C25 0.0328(18) 0.038(2) 0.0224(17) 0.0101(16) 0.0006(14) -0.0025(16)
C26 0.0367(19) 0.028(2) 0.040(2) 0.0118(17) 0.0077(16) 0.0038(16)
C27 0.0289(18) 0.026(2) 0.0294(19) -0.0025(15) 0.0065(14) -0.0013(14)
C28 0.051(2) 0.040(3) 0.055(3) 0.001(2) 0.0052(19) 0.0035(19)
C29 0.042(2) 0.028(2) 0.048(2) -0.0026(17) 0.0064(17) 0.0011(16)
N31 0.0242(14) 0.051(2) 0.0246(15) -0.0004(13) 0.0044(12) 0.0011(13)
N33 0.0251(15) 0.059(2) 0.0254(16) 0.0020(14) 0.0012(12) 0.0001(13)
C32 0.0329(19) 0.054(3) 0.0246(19) -0.0005(17) 0.0043(16) 0.0000(17)
C34 0.029(2) 0.086(3) 0.032(2) 0.002(2) 0.0035(16) 0.0084(19)
C35 0.0234(18) 0.072(3) 0.036(2) -0.0002(19) 0.0036(15) 0.0032(17)
C36 0.0231(17) 0.049(3) 0.0215(18) -0.0021(17) 0.0075(14) -0.0011(16)
C37 0.0243(17) 0.052(3) 0.0238(18) -0.0024(17) 0.0074(14) 0.0055(16)
C38 0.0317(19) 0.046(3) 0.0248(19) -0.0021(17) 0.0043(15) 0.0043(16)
C39 0.035(2) 0.050(3) 0.037(2) 0.0022(19) 0.0085(16) 0.0045(17)
C40 0.046(2) 0.056(3) 0.038(2) 0.008(2) 0.0113(18) 0.0109(19)
C41 0.039(2) 0.069(3) 0.0242(19) 0.004(2) 0.0057(16) 0.014(2)
C42 0.0267(18) 0.060(3) 0.0238(19) -0.0029(18) 0.0057(14) 0.0057(17)
C43 0.0279(19) 0.071(3) 0.029(2) -0.011(2) 0.0041(15) 0.0017(18)
C44 0.0310(19) 0.056(3) 0.038(2) -0.012(2) 0.0092(16) -0.0045(18)
C45 0.0236(18) 0.060(3) 0.036(2) -0.0023(19) 0.0122(15) -0.0021(17)
C46 0.054(2) 0.048(3) 0.060(3) 0.006(2) 0.012(2) 0.001(2)
C47 0.045(2) 0.057(3) 0.044(2) 0.004(2) 0.0132(18) -0.0042(19)
C48 0.0226(18) 0.083(3) 0.0188(19) 0.0001(19) 0.0009(14) -0.0017(18)
C49 0.0243(18) 0.073(3) 0.025(2) -0.008(2) -0.0043(15) 0.0005(18)
C50 0.0274(19) 0.081(3) 0.031(2) -0.001(2) -0.0046(16) 0.0045(19)
C51 0.035(2) 0.066(3) 0.054(3) -0.006(2) -0.0135(19) 0.001(2)
C52 0.046(3) 0.084(4) 0.063(3) -0.019(3) -0.012(2) 0.001(2)
C53 0.046(2) 0.081(4) 0.046(3) -0.021(3) -0.002(2) -0.001(2)
C54 0.032(2) 0.090(4) 0.032(2) -0.009(2) 0.0011(17) -0.005(2)
C55 0.046(2) 0.111(4) 0.031(2) -0.010(3) 0.0040(18) -0.012(3)
C56 0.044(2) 0.117(5) 0.029(2) 0.012(3) 0.0041(18) -0.017(3)
C57 0.033(2) 0.074(3) 0.033(2) 0.004(2) 0.0015(16) -0.0082(19)
C58 0.066(3) 0.063(3) 0.078(3) 0.016(3) -0.006(2) -0.008(2)
C59 0.057(3) 0.086(4) 0.048(3) 0.020(2) -0.001(2) -0.012(2)

loop_
_atom_type_symbol
_atom_type_description
_atom_type_number_in_cell
_atom_type_scat_dispersion_real
_atom_type_scat_dispersion_imag
_atom_type_scat_source
C C 216 0.0033 0.0016
; International Tables for Crystallography (1992). 
Vol. C, Tables 4.2.6.8 and 6.1.1.4
;
H H 208 0.0000 0.0000
; International Tables for Crystallography (1992). 
Vol. C, Tables 4.2.6.8 and 6.1.1.4
;
N N 16 0.0061 0.0033
; International Tables for Crystallography (1992). 
Vol. C, Tables 4.2.6.8 and 6.1.1.4
;

loop_
_geom_angle_atom_site_label_1
_geom_angle_atom_site_label_2
_geom_angle_atom_site_label_3
_geom_angle
C2 N1 C6 123.6(2)
C2 N1 C5 115.5(2)
C6 N1 C5 120.8(2)
C2 N3 C18 124.4(2)
C2 N3 C4 115.3(2)
C18 N3 C4 119.8(2)
N1 C2 N3 104.8(2)
N3 C4 C5 101.9(2)
N3 C4 H41 111.4
C5 C4 H41 111.4
N3 C4 H42 111.4
C5 C4 H42 111.4
H41 C4 H42 109.3
N1 C5 C4 101.8(2)
N1 C5 H51 111.4
C4 C5 H51 111.4
N1 C5 H52 111.4
C4 C5 H52 111.4
H51 C5 H52 109.3
C15 C6 C7 121.8(3)
C15 C6 N1 120.2(3)
C7 C6 N1 118.0(3)
C12 C7 C6 119.0(3)
C12 C7 C8 118.2(3)
C6 C7 C8 122.8(3)
C9 C8 C7 122.5(3)
C9 C8 H8 118.8
C7 C8 H8 118.8
C8 C9 C10 118.6(3)
C8 C9 C16 121.3(4)
C10 C9 C16 120.1(4)
C11 C10 C9 121.3(4)
C11 C10 H10 119.3
C9 C10 H10 119.3
C10 C11 C12 121.1(3)
C10 C11 H11 119.4
C12 C11 H11 119.4
C11 C12 C13 123.4(3)
C11 C12 C7 118.3(3)
C13 C12 C7 118.3(3)
C14 C13 C12 121.0(3)
C14 C13 H13 119.5
C12 C13 H13 119.5
C13 C14 C15 121.3(3)
C13 C14 H14 119.3
C15 C14 H14 119.3
C6 C15 C14 118.5(3)
C6 C15 C17 122.2(3)
C14 C15 C17 119.3(3)
C9 C16 H161 109.5
C9 C16 H162 109.5
H161 C16 H162 109.5
C9 C16 H163 109.5
H161 C16 H163 109.5
H162 C16 H163 109.5
C15 C17 H171 109.5
C15 C17 H172 109.5
H171 C17 H172 109.5
C15 C17 H173 109.5
H171 C17 H173 109.5
H172 C17 H173 109.5
C27 C18 C19 121.7(3)
C27 C18 N3 119.9(3)
C19 C18 N3 118.3(3)
C20 C19 C18 122.7(3)
C20 C19 C24 118.4(3)
C18 C19 C24 118.9(3)
C21 C20 C19 121.9(3)
C21 C20 H20 119.0
C19 C20 H20 119.0
C20 C21 C22 118.9(3)
C20 C21 C28 121.7(3)
C22 C21 C28 119.4(3)
C23 C22 C21 120.9(3)
C23 C22 H22 119.6
C21 C22 H22 119.6
C22 C23 C24 121.3(3)
C22 C23 H23 119.4
C24 C23 H23 119.4
C23 C24 C25 123.1(3)
C23 C24 C19 118.6(3)
C25 C24 C19 118.2(3)
C26 C25 C24 121.5(3)
C26 C25 H25 119.2
C24 C25 H25 119.2
C25 C26 C27 121.1(3)
C25 C26 H26 119.4
C27 C26 H26 119.4
C18 C27 C26 118.4(3)
C18 C27 C29 122.0(3)
C26 C27 C29 119.6(3)
C21 C28 H281 109.5
C21 C28 H282 109.5
H281 C28 H282 109.5
C21 C28 H283 109.5
H281 C28 H283 109.5
H282 C28 H283 109.5
C27 C29 H291 109.5
C27 C29 H292 109.5
H291 C29 H292 109.5
C27 C29 H293 109.5
H291 C29 H293 109.5
H292 C29 H293 109.5
C32 N31 C36 123.8(3)
C32 N31 C35 115.7(3)
C36 N31 C35 120.0(2)
C32 N33 C48 124.5(3)
C32 N33 C34 115.2(3)
C48 N33 C34 120.3(3)
N31 C32 N33 104.8(3)
N33 C34 C35 102.0(3)
N33 C34 H341 111.4
C35 C34 H341 111.4
N33 C34 H342 111.4
C35 C34 H342 111.4
H341 C34 H342 109.2
N31 C35 C34 101.5(2)
N31 C35 H351 111.5
C34 C35 H351 111.5
N31 C35 H352 111.5
C34 C35 H352 111.5
H351 C35 H352 109.3
C45 C36 C37 121.6(3)
C45 C36 N31 119.5(3)
C37 C36 N31 118.7(3)
C38 C37 C42 118.7(3)
C38 C37 C36 122.7(3)
C42 C37 C36 118.5(3)
C39 C38 C37 121.9(3)
C39 C38 H38 119.0
C37 C38 H38 119.0
C38 C39 C40 118.4(4)
C38 C39 C46 121.7(3)
C40 C39 C46 119.9(3)
C41 C40 C39 121.6(4)
C41 C40 H40 119.2
C39 C40 H40 119.2
C40 C41 C42 121.1(3)
C40 C41 H411 119.5
C42 C41 H411 119.5
C41 C42 C43 122.7(3)
C41 C42 C37 118.3(4)
C43 C42 C37 119.0(3)
C44 C43 C42 121.0(3)
C44 C43 H43 119.5
C42 C43 H43 119.5
C43 C44 C45 120.8(4)
C43 C44 H44 119.6
C45 C44 H44 119.6
C36 C45 C44 118.9(3)
C36 C45 C47 122.1(3)
C44 C45 C47 119.1(4)
C39 C46 H461 109.5
C39 C46 H462 109.5
H461 C46 H462 109.5
C39 C46 H463 109.5
H461 C46 H463 109.5
H462 C46 H463 109.5
C45 C47 H471 109.5
C45 C47 H472 109.5
H471 C47 H472 109.5
C45 C47 H473 109.5
H471 C47 H473 109.5
H472 C47 H473 109.5
C57 C48 C49 121.9(3)
C57 C48 N33 120.5(4)
C49 C48 N33 117.5(3)
C50 C49 C54 118.4(4)
C50 C49 C48 122.9(3)
C54 C49 C48 118.7(4)
C51 C50 C49 122.5(4)
C51 C50 H50 118.7
C49 C50 H50 118.7
C50 C51 C52 117.9(4)
C50 C51 C58 120.7(4)
C52 C51 C58 121.4(4)
C53 C52 C51 121.8(5)
C53 C52 H521 119.1
C51 C52 H521 119.1
C52 C53 C54 121.6(4)
C52 C53 H53 119.2
C54 C53 H53 119.2
C55 C54 C49 119.3(4)
C55 C54 C53 122.8(4)
C49 C54 C53 117.9(4)
C56 C55 C54 121.2(4)
C56 C55 H55 119.4
C54 C55 H55 119.4
C55 C56 C57 120.9(4)
C55 C56 H56 119.5
C57 C56 H56 119.5
C48 C57 C56 118.0(4)
C48 C57 C59 122.0(4)
C56 C57 C59 119.9(4)
C51 C58 H581 109.5
C51 C58 H582 109.5
H581 C58 H582 109.5
C51 C58 H583 109.5
H581 C58 H583 109.5
H582 C58 H583 109.5
C57 C59 H591 109.5
C57 C59 H592 109.5
H591 C59 H592 109.5
C57 C59 H593 109.5
H591 C59 H593 109.5
H592 C59 H593 109.5

loop_
_geom_bond_atom_site_label_1
_geom_bond_atom_site_label_2
_geom_bond_distance
N1 C2 1.344(4)
N1 C6 1.435(4)
N1 C5 1.480(4)
N3 C2 1.348(4)
N3 C18 1.433(4)
N3 C4 1.480(4)
C4 C5 1.516(4)
C4 H41 0.9900
C4 H42 0.9900
C5 H51 0.9900
C5 H52 0.9900
C6 C15 1.371(4)
C6 C7 1.421(5)
C7 C12 1.420(4)
C7 C8 1.422(4)
C8 C9 1.355(5)
C8 H8 0.9500
C9 C10 1.402(5)
C9 C16 1.508(5)
C10 C11 1.364(5)
C10 H10 0.9500
C11 C12 1.411(5)
C11 H11 0.9500
C12 C13 1.419(5)
C13 C14 1.364(5)
C13 H13 0.9500
C14 C15 1.419(5)
C14 H14 0.9500
C15 C17 1.502(5)
C16 H161 0.9800
C16 H162 0.9800
C16 H163 0.9800
C17 H171 0.9800
C17 H172 0.9800
C17 H173 0.9800
C18 C27 1.377(4)
C18 C19 1.422(4)
C19 C20 1.413(4)
C19 C24 1.427(4)
C20 C21 1.373(4)
C20 H20 0.9500
C21 C22 1.407(5)
C21 C28 1.502(5)
C22 C23 1.367(5)
C22 H22 0.9500
C23 C24 1.404(4)
C23 H23 0.9500
C24 C25 1.414(4)
C25 C26 1.361(5)
C25 H25 0.9500
C26 C27 1.424(4)
C26 H26 0.9500
C27 C29 1.500(4)
C28 H281 0.9800
C28 H282 0.9800
C28 H283 0.9800
C29 H291 0.9800
C29 H292 0.9800
C29 H293 0.9800
N31 C32 1.345(4)
N31 C36 1.436(4)
N31 C35 1.480(4)
N33 C32 1.352(4)
N33 C48 1.429(4)
N33 C34 1.479(4)
C34 C35 1.524(5)
C34 H341 0.9900
C34 H342 0.9900
C35 H351 0.9900
C35 H352 0.9900
C36 C45 1.375(5)
C36 C37 1.422(5)
C37 C38 1.421(5)
C37 C42 1.422(4)
C38 C39 1.371(5)
C38 H38 0.9500
C39 C40 1.407(5)
C39 C46 1.504(5)
C40 C41 1.364(5)
C40 H40 0.9500
C41 C42 1.412(5)
C41 H411 0.9500
C42 C43 1.418(5)
C43 C44 1.365(5)
C43 H43 0.9500
C44 C45 1.424(5)
C44 H44 0.9500
C45 C47 1.505(5)
C46 H461 0.9800
C46 H462 0.9800
C46 H463 0.9800
C47 H471 0.9800
C47 H472 0.9800
C47 H473 0.9800
C48 C57 1.364(5)
C48 C49 1.425(5)
C49 C50 1.418(5)
C49 C54 1.418(5)
C50 C51 1.384(6)
C50 H50 0.9500
C51 C52 1.396(6)
C51 C58 1.505(6)
C52 C53 1.357(6)
C52 H521 0.9500
C53 C54 1.425(6)
C53 H53 0.9500
C54 C55 1.393(6)
C55 C56 1.366(6)
C55 H55 0.9500
C56 C57 1.439(6)
C56 H56 0.9500
C57 C59 1.490(6)
C58 H581 0.9800
C58 H582 0.9800
C58 H583 0.9800
C59 H591 0.9800
C59 H592 0.9800
C59 H593 0.9800

loop_
_geom_torsion_atom_site_label_1
_geom_torsion_atom_site_label_2
_geom_torsion_atom_site_label_3
_geom_torsion_atom_site_label_4
_geom_torsion
C6 N1 C2 N3 179.6(3)
C5 N1 C2 N3 -1.3(4)
C18 N3 C2 N1 -175.7(3)
C4 N3 C2 N1 -4.2(4)
C2 N3 C4 C5 7.6(4)
C18 N3 C4 C5 179.5(3)
C2 N1 C5 C4 5.7(4)
C6 N1 C5 C4 -175.1(3)
N3 C4 C5 N1 -7.1(4)
C2 N1 C6 C15 91.3(4)
C5 N1 C6 C15 -87.7(4)
C2 N1 C6 C7 -90.7(4)
C5 N1 C6 C7 90.2(4)
C15 C6 C7 C12 -2.2(4)
N1 C6 C7 C12 179.9(3)
C15 C6 C7 C8 177.5(3)
N1 C6 C7 C8 -0.4(4)
C12 C7 C8 C9 0.5(5)
C6 C7 C8 C9 -179.2(3)
C7 C8 C9 C10 -1.3(5)
C7 C8 C9 C16 -180.0(3)
C8 C9 C10 C11 1.1(5)
C16 C9 C10 C11 179.8(3)
C9 C10 C11 C12 -0.2(5)
C10 C11 C12 C13 178.5(3)
C10 C11 C12 C7 -0.6(5)
C6 C7 C12 C11 -179.9(3)
C8 C7 C12 C11 0.4(4)
C6 C7 C12 C13 1.0(4)
C8 C7 C12 C13 -178.7(3)
C11 C12 C13 C14 -179.0(3)
C7 C12 C13 C14 0.0(5)
C12 C13 C14 C15 -0.1(5)
C7 C6 C15 C14 2.1(5)
N1 C6 C15 C14 180.0(3)
C7 C6 C15 C17 -178.8(3)
N1 C6 C15 C17 -0.9(5)
C13 C14 C15 C6 -0.9(5)
C13 C14 C15 C17 179.9(3)
C2 N3 C18 C27 -108.4(4)
C4 N3 C18 C27 80.5(4)
C2 N3 C18 C19 75.2(4)
C4 N3 C18 C19 -96.0(3)
C27 C18 C19 C20 -174.4(3)
N3 C18 C19 C20 2.0(4)
C27 C18 C19 C24 3.5(4)
N3 C18 C19 C24 179.8(2)
C18 C19 C20 C21 176.7(3)
C24 C19 C20 C21 -1.2(4)
C19 C20 C21 C22 2.4(4)
C19 C20 C21 C28 -177.6(3)
C20 C21 C22 C23 -2.0(5)
C28 C21 C22 C23 178.1(3)
C21 C22 C23 C24 0.3(5)
C22 C23 C24 C25 -177.4(3)
C22 C23 C24 C19 1.0(4)
C20 C19 C24 C23 -0.6(4)
C18 C19 C24 C23 -178.5(3)
C20 C19 C24 C25 177.9(3)
C18 C19 C24 C25 0.0(4)
C23 C24 C25 C26 176.3(3)
C19 C24 C25 C26 -2.1(4)
C24 C25 C26 C27 0.9(5)
C19 C18 C27 C26 -4.7(4)
N3 C18 C27 C26 179.0(3)
C19 C18 C27 C29 175.8(3)
N3 C18 C27 C29 -0.4(4)
C25 C26 C27 C18 2.5(4)
C25 C26 C27 C29 -178.0(3)
C36 N31 C32 N33 -176.8(3)
C35 N31 C32 N33 -5.1(4)
C48 N33 C32 N31 179.3(3)
C34 N33 C32 N31 -1.4(4)
C32 N33 C34 C35 6.7(4)
C48 N33 C34 C35 -173.9(3)
C32 N31 C35 C34 9.1(4)
C36 N31 C35 C34 -178.9(3)
N33 C34 C35 N31 -8.5(4)
C32 N31 C36 C45 -104.0(4)
C35 N31 C36 C45 84.6(4)
C32 N31 C36 C37 79.7(4)
C35 N31 C36 C37 -91.6(4)
C45 C36 C37 C38 -176.0(3)
N31 C36 C37 C38 0.2(4)
C45 C36 C37 C42 3.1(4)
N31 C36 C37 C42 179.2(2)
C42 C37 C38 C39 -0.5(5)
C36 C37 C38 C39 178.6(3)
C37 C38 C39 C40 1.2(5)
C37 C38 C39 C46 179.7(3)
C38 C39 C40 C41 -1.4(5)
C46 C39 C40 C41 -179.9(3)
C39 C40 C41 C42 0.8(5)
C40 C41 C42 C43 -179.6(3)
C40 C41 C42 C37 -0.1(5)
C38 C37 C42 C41 -0.1(4)
C36 C37 C42 C41 -179.2(3)
C38 C37 C42 C43 179.5(3)
C36 C37 C42 C43 0.4(4)
C41 C42 C43 C44 177.9(3)
C37 C42 C43 C44 -1.7(5)
C42 C43 C44 C45 -0.3(5)
C37 C36 C45 C44 -5.0(4)
N31 C36 C45 C44 178.8(3)
C37 C36 C45 C47 174.3(3)
N31 C36 C45 C47 -1.8(4)
C43 C44 C45 C36 3.7(5)
C43 C44 C45 C47 -175.7(3)
C32 N33 C48 C57 92.5(4)
C34 N33 C48 C57 -86.8(4)
C32 N33 C48 C49 -89.8(4)
C34 N33 C48 C49 90.9(4)
C57 C48 C49 C50 177.7(3)
N33 C48 C49 C50 0.0(5)
C57 C48 C49 C54 -1.8(5)
N33 C48 C49 C54 -179.4(3)
C54 C49 C50 C51 0.6(5)
C48 C49 C50 C51 -178.8(3)
C49 C50 C51 C52 -0.6(5)
C49 C50 C51 C58 -179.9(3)
C50 C51 C52 C53 0.3(6)
C58 C51 C52 C53 179.7(4)
C51 C52 C53 C54 -0.1(6)
C50 C49 C54 C55 -178.8(3)
C48 C49 C54 C55 0.6(5)
C50 C49 C54 C53 -0.3(5)
C48 C49 C54 C53 179.2(3)
C52 C53 C54 C55 178.5(4)
C52 C53 C54 C49 0.0(6)
C49 C54 C55 C56 0.2(6)
C53 C54 C55 C56 -178.2(4)
C54 C55 C56 C57 0.0(6)
C49 C48 C57 C56 1.9(5)
N33 C48 C57 C56 179.5(3)
C49 C48 C57 C59 -179.9(3)
N33 C48 C57 C59 -2.3(5)
C55 C56 C57 C48 -1.1(6)
C55 C56 C57 C59 -179.3(4)
